data_1506852
loop_
_publ_author_name
'Nishiumi, Toyohiko'
'Chimoto, Yuya'
'Hagiwara, Yuki'
'Higuchi, Masayoshi'
'Yamamoto, Kimihisa'

_publ_section_title
;
 First Redox Polymer Bearing One-Step Successive Two-Electron-Transfer
 Process Based on Redox Potential Inversion
;
_journal_issue 7
_journal_name_full Macromolecules
_journal_page_first 2661
_journal_paper_doi 10.1021/ma035370x
_journal_volume 37
_journal_year 2004
_chemical_formula_moiety 'C26 H20 N2 '
_chemical_formula_sum 'C26 H20 N2'
_chemical_formula_weight 360.46
_space_group_IT_number 14
_symmetry_cell_setting monoclinic
_symmetry_Int_Tables_number 14
_symmetry_space_group_name_Hall '-P 2yn'
_symmetry_space_group_name_H-M 'P 1 21/n 1'
_audit_creation_date 'Mon Jan 27 16:40:12 2003'
_audit_creation_method 'by teXsan'
_cell_angle_alpha 90
_cell_angle_beta 113.76(1)
_cell_angle_gamma 90
_cell_formula_units_Z 2
_cell_length_a 14.121(3)
_cell_length_b 5.579(1)
_cell_length_c 12.938(3)
_cell_measurement_reflns_used 25
_cell_measurement_temperature 298(1)
_cell_measurement_theta_max 13.4
_cell_measurement_theta_min 10.4
_cell_volume 932.9(3)
_computing_cell_refinement AFC
_computing_data_collection AFC
_computing_data_reduction 'teXsan Ver. 1.11'
_computing_publication_material 'teXsan Ver. 1.11'
_computing_structure_refinement SHELXL97
_computing_structure_solution SIR92
_diffrn_measured_fraction_theta_full 1.0
_diffrn_measured_fraction_theta_max 1.0
_diffrn_measurement_device_type 'Rigaku AFC7R'
_diffrn_measurement_method \w-2\q
_diffrn_radiation_type 'Mo K\a'
_diffrn_radiation_wavelength 0.71073
_diffrn_reflns_av_R_equivalents 0.013
_diffrn_reflns_limit_h_max 18
_diffrn_reflns_limit_h_min -9
_diffrn_reflns_limit_k_max 7
_diffrn_reflns_limit_k_min -3
_diffrn_reflns_limit_l_max 15
_diffrn_reflns_limit_l_min -16
_diffrn_reflns_number 2367
_diffrn_reflns_theta_full 27.5
_diffrn_reflns_theta_max 27.5
_diffrn_reflns_theta_min 2.5
_diffrn_standards_decay_% 0
_diffrn_standards_interval_count 150
_diffrn_standards_number 3
_exptl_absorpt_coefficient_mu 0.075
_exptl_absorpt_correction_T_max 1.000
_exptl_absorpt_correction_T_min 0.988
_exptl_absorpt_correction_type psi-scan
_exptl_absorpt_process_details '(North, Phillips & Mathews, 1968)'
_exptl_crystal_colour yellow
_exptl_crystal_density_diffrn 1.283
_exptl_crystal_density_method 'not measured'
_exptl_crystal_description prism
_exptl_crystal_size_max 0.69
_exptl_crystal_size_mid 0.20
_exptl_crystal_size_min 0.20
_refine_diff_density_max 0.12
_refine_diff_density_min -0.21
_refine_ls_extinction_method none
_refine_ls_goodness_of_fit_ref 0.64
_refine_ls_hydrogen_treatment noref
_refine_ls_number_parameters 126
_refine_ls_number_reflns 2149
_refine_ls_R_factor_gt 0.043
_refine_ls_shift/su_max 0.001
_refine_ls_structure_factor_coef Fsqd
_refine_ls_weighting_details 'w = 1/[\s^2^(Fo^2^) + (0.0660P)^2^+0.1504P] where P=(Fo^2^+2Fc^2^)/3'
_refine_ls_weighting_scheme calc
_refine_ls_wR_factor_ref 0.168
_reflns_number_gt 1522
_reflns_number_total 2149
_reflns_threshold_expression I>2\S(I)
_cod_data_source_file ma035370xsi20040207_020732.cif
_cod_data_source_block AQA
_cod_original_cell_volume 932.9(4)
_cod_original_formula_sum 'C26 H20 N2 '
_cod_database_code 1506852

loop_
_symmetry_equiv_pos_as_xyz
x,y,z
1/2-x,1/2+y,1/2-z
-x,-y,-z
1/2+x,1/2-y,1/2+z

loop_
_atom_site_label
_atom_site_type_symbol
_atom_site_fract_x
_atom_site_fract_y
_atom_site_fract_z
_atom_site_U_iso_or_equiv
_atom_site_adp_type
_atom_site_occupancy
_atom_site_calc_flag
N(1) N 0.9174(1) 0.3566(3) 0.5957(1) 0.0452(4) Uani 1.00 d
C(1) C 0.8171(1) 0.3507(3) 0.5913(1) 0.0370(4) Uani 1.00 d
C(2) C 0.7839(2) 0.5376(3) 0.6403(2) 0.0504(4) Uani 1.00 d
C(3) C 0.6855(2) 0.5346(4) 0.6381(2) 0.0617(6) Uani 1.00 d
C(4) C 0.6175(2) 0.3504(4) 0.5864(2) 0.0607(5) Uani 1.00 d
C(5) C 0.6502(1) 0.1673(4) 0.5375(2) 0.0554(5) Uani 1.00 d
C(6) C 0.7492(1) 0.1638(3) 0.5398(1) 0.0441(4) Uani 1.00 d
C(7) C 0.9583(1) 0.1766(3) 0.5481(1) 0.0366(3) Uani 1.00 d
C(8) C 1.0266(1) 0.0040(3) 0.6179(1) 0.0372(4) Uani 1.00 d
C(9) C 1.0547(1) -0.0020(3) 0.7373(1) 0.0467(4) Uani 1.00 d
C(10) C 1.1198(1) -0.1721(4) 0.8034(1) 0.0539(5) Uani 1.00 d
C(11) C 1.1610(1) -0.3493(4) 0.7547(2) 0.0534(5) Uani 1.00 d
C(12) C 1.1367(1) -0.3513(3) 0.6417(1) 0.0450(4) Uani 1.00 d
C(13) C 1.0689(1) -0.1752(3) 0.5693(1) 0.0370(4) Uani 1.00 d
H(1) H 0.9646 0.4723 0.6399 0.0734 Uiso 1.00 calc
H(2) H 0.8342 0.6705 0.6839 0.0734 Uiso 1.00 calc
H(3) H 0.6654 0.6688 0.6714 0.0734 Uiso 1.00 calc
H(4) H 0.5417 0.3512 0.5836 0.0734 Uiso 1.00 calc
H(5) H 0.6030 0.0264 0.4976 0.0734 Uiso 1.00 calc
H(6) H 0.7794 0.0172 0.5114 0.0734 Uiso 1.00 calc
H(9) H 1.0223 0.1266 0.7659 0.0734 Uiso 1.00 calc
H(10) H 1.1370 -0.1650 0.8876 0.0734 Uiso 1.00 calc
H(11) H 1.2042 -0.4798 0.8034 0.0734 Uiso 1.00 calc
H(12) H 1.1596 -0.4872 0.6063 0.0734 Uiso 1.00 calc

loop_
_atom_site_aniso_label
_atom_site_aniso_U_11
_atom_site_aniso_U_22
_atom_site_aniso_U_33
_atom_site_aniso_U_12
_atom_site_aniso_U_13
_atom_site_aniso_U_23
N(1) 0.0372(7) 0.0463(8) 0.0516(8) -0.0045(6) 0.0173(6) -0.0131(6)
C(1) 0.0396(7) 0.0399(8) 0.0322(7) 0.0052(6) 0.0153(6) 0.0020(6)
C(2) 0.062(1) 0.0450(9) 0.0482(9) 0.0073(8) 0.0264(8) -0.0050(8)
C(3) 0.073(1) 0.064(1) 0.064(1) 0.027(1) 0.043(1) 0.0052(10)
C(4) 0.0491(10) 0.079(1) 0.063(1) 0.0145(10) 0.0320(9) 0.012(1)
C(5) 0.0442(9) 0.068(1) 0.058(1) -0.0030(9) 0.0247(8) -0.0008(9)
C(6) 0.0412(8) 0.0480(9) 0.0466(9) -0.0015(7) 0.0212(7) -0.0060(7)
C(7) 0.0301(6) 0.0414(8) 0.0394(8) -0.0036(6) 0.0152(6) -0.0033(6)
C(8) 0.0304(7) 0.0453(9) 0.0367(8) -0.0050(6) 0.0145(6) 0.0000(6)
C(9) 0.0425(8) 0.061(1) 0.0377(8) -0.0038(8) 0.0170(7) 0.0004(7)
C(10) 0.0484(9) 0.074(1) 0.0368(8) -0.0032(9) 0.0142(7) 0.0082(8)
C(11) 0.0438(9) 0.063(1) 0.0469(9) 0.0031(8) 0.0109(7) 0.0146(8)
C(12) 0.0356(7) 0.0482(9) 0.0487(9) 0.0013(7) 0.0144(7) 0.0057(7)
C(13) 0.0285(6) 0.0423(8) 0.0396(8) -0.0049(6) 0.0131(6) 0.0020(6)

loop_
_atom_type_symbol
_atom_type_description
_atom_type_scat_dispersion_real
_atom_type_scat_dispersion_imag
_atom_type_scat_source
C C 0.003 0.002
;International Tables for Crystallography
(1992, Vol. C, Tables 4.2.6.8 and 6.1.1.4)
;
H H 0.000 0.000
;International Tables for Crystallography
(1992, Vol. C, Table 6.1.1.4)
;
N N 0.006 0.003
;International Tables for Crystallography
(1992, Vol. C, Tables 4.2.6.8 and 6.1.1.4)
;

loop_
_geom_angle_atom_site_label_1
_geom_angle_atom_site_label_2
_geom_angle_atom_site_label_3
_geom_angle
_geom_angle_site_symmetry_1
_geom_angle_site_symmetry_3
_geom_angle_publ_flag
C(1) N(1) C(7) 123.4(1) . . yes
C(1) N(1) H(1) 120.1 . . no
C(7) N(1) H(1) 115.9 . . no
N(1) C(1) C(2) 119.0(1) . . yes
N(1) C(1) C(6) 122.0(2) . . yes
C(2) C(1) C(6) 118.9(2) . . yes
C(1) C(2) C(3) 120.1(2) . . yes
C(1) C(2) H(2) 120.4 . . no
C(3) C(2) H(2) 119.3 . . no
C(2) C(3) C(4) 121.1(2) . . yes
C(2) C(3) H(3) 117.3 . . no
C(4) C(3) H(3) 121.6 . . no
C(3) C(4) C(5) 118.6(2) . . yes
C(3) C(4) H(4) 120.7 . . no
C(5) C(4) H(4) 120.7 . . no
C(4) C(5) C(6) 121.5(2) . . yes
C(4) C(5) H(5) 122.1 . . no
C(6) C(5) H(5) 116.5 . . no
C(1) C(6) C(5) 119.7(2) . . yes
C(1) C(6) H(6) 116.8 . . no
C(5) C(6) H(6) 123.3 . . no
N(1) C(7) C(8) 120.1(1) . . yes
N(1) C(7) C(13) 119.4(1) . 3_756 yes
C(8) C(7) C(13) 120.5(1) . 3_756 yes
C(7) C(8) C(9) 122.0(2) . . yes
C(7) C(8) C(13) 119.7(1) . . yes
C(9) C(8) C(13) 118.3(1) . . yes
C(8) C(9) C(10) 121.3(2) . . yes
C(8) C(9) H(9) 114.4 . . no
C(10) C(9) H(9) 124.3 . . no
C(9) C(10) C(11) 120.2(2) . . yes
C(9) C(10) H(10) 117.2 . . no
C(11) C(10) H(10) 122.6 . . no
C(10) C(11) C(12) 120.8(2) . . yes
C(10) C(11) H(11) 119.1 . . no
C(12) C(11) H(11) 119.9 . . no
C(11) C(12) C(13) 120.7(2) . . yes
C(11) C(12) H(12) 120.6 . . no
C(13) C(12) H(12) 118.3 . . no
C(7) C(13) C(8) 119.7(1) 3_756 . yes
C(7) C(13) C(12) 121.5(2) 3_756 . yes
C(8) C(13) C(12) 118.7(1) . . yes

loop_
_geom_bond_atom_site_label_1
_geom_bond_atom_site_label_2
_geom_bond_distance
_geom_bond_site_symmetry_2
_geom_bond_publ_flag
N(1) C(1) 1.393(2) . yes
N(1) C(7) 1.418(2) . yes
N(1) H(1) 0.939 . no
C(1) C(2) 1.396(3) . yes
C(1) C(6) 1.391(2) . yes
C(2) C(3) 1.379(3) . yes
C(2) H(2) 1.024 . no
C(3) C(4) 1.381(3) . yes
C(3) H(3) 0.962 . no
C(4) C(5) 1.375(3) . yes
C(4) H(4) 1.057 . no
C(5) C(6) 1.387(3) . yes
C(5) H(5) 1.025 . no
C(6) H(6) 1.055 . no
C(7) C(8) 1.403(2) . yes
C(7) C(13) 1.409(2) 3_756 yes
C(8) C(9) 1.432(2) . yes
C(8) C(13) 1.433(2) . yes
C(9) C(10) 1.358(3) . yes
C(9) H(9) 0.998 . no
C(10) C(11) 1.417(3) . yes
C(10) H(10) 1.017 . no
C(11) C(12) 1.361(3) . yes
C(11) H(11) 0.995 . no
C(12) C(13) 1.428(2) . yes
C(12) H(12) 1.004 . no
